data_2213705
loop_
_publ_author_name
'B. Thimme Gowda'
'Jozef Ko\<z\'i\<sek'
'Miroslav Tokar\<c\'ik'
'Hartmut Fuess '

_publ_section_title
;
 Sodium <i>N</i>-bromo-4-chlorobenzenesulfonamidate sesquihydrate
;
_journal_coeditor_code BT2373
_journal_issue 6
_journal_name_full 'Acta Crystallographica Section E'
_journal_page_first m1647
_journal_page_last m1648
_journal_paper_doi 10.1107/S1600536807024531
_journal_volume 63
_journal_year 2007
_chemical_formula_iupac 'Na+ . C6 H4 Br Cl N O2 S-  . 1.5H2 O'
_chemical_formula_moiety 'C6 H4 Br Cl N O2 S, Na, 1.5(H2 O)'
_chemical_formula_sum 'C6 H7 Br Cl N Na O3.5 S'
_chemical_formula_weight 319.54
_chemical_name_systematic
;
 Sodium N-Bromo-4-Chlorobenzenesulfonamide sesquihydrate
;
_space_group_IT_number 19
_symmetry_cell_setting orthorhombic
_symmetry_space_group_name_Hall 'P 2ac 2ab'
_symmetry_space_group_name_H-M 'P 21 21 21'
_atom_sites_solution_hydrogens geom
_atom_sites_solution_primary direct
_atom_sites_solution_secondary difmap
_audit_creation_method 'WinGX routine CIF_UPDATE'
_cell_angle_alpha 90
_cell_angle_beta 90
_cell_angle_gamma 90
_cell_formula_units_Z 8
_cell_length_a 6.7510(7)
_cell_length_b 10.4950(10)
_cell_length_c 30.286(3)
_cell_measurement_reflns_used 2831
_cell_measurement_temperature 300(2)
_cell_measurement_theta_max 26.4
_cell_measurement_theta_min 2.5
_cell_volume 2145.8(4)
_computing_cell_refinement 'CrysAlis RED (Oxford Diffraction, 2003)'
_computing_data_collection 'CrysAlis CCD (Oxford Diffraction, 2003)'
_computing_data_reduction 'CrysAlis RED'
_computing_molecular_graphics
;
ORTEP-3 (Farrugia, 1997), Diamond (Brandenburg, 2002)
;
_computing_publication_material
;
SHELXL-97, PLATON (Spek, 2003), WinGX (Farrugia, 1999)
;
_computing_structure_refinement 'SHELXL-97 (Sheldrick, 1997)'
_computing_structure_solution 'SHELXS-97 (Sheldrick, 1997)'
_diffrn_ambient_temperature 300(2)
_diffrn_measured_fraction_theta_full 0.984
_diffrn_measured_fraction_theta_max 0.984
_diffrn_measurement_device '4-circle kappa geometry goniometer'
_diffrn_measurement_device_type 'Xcalibur System, Oxford Diffraction'
_diffrn_measurement_method
;
Rotation method data acquisition using omega and phi scans
;
_diffrn_radiation_monochromator graphite
_diffrn_radiation_source 'fine-focus sealed tube'
_diffrn_radiation_type MoK\a
_diffrn_radiation_wavelength 0.71073
_diffrn_reflns_av_R_equivalents 0.043
_diffrn_reflns_limit_h_max 5
_diffrn_reflns_limit_h_min -8
_diffrn_reflns_limit_k_max 12
_diffrn_reflns_limit_k_min -12
_diffrn_reflns_limit_l_max 37
_diffrn_reflns_limit_l_min -36
_diffrn_reflns_number 13453
_diffrn_reflns_theta_full 26.02
_diffrn_reflns_theta_max 26.02
_diffrn_reflns_theta_min 5.1
_diffrn_standards_decay_% 0.0
_diffrn_standards_interval_count 0
_diffrn_standards_interval_time 0
_diffrn_standards_number 0
_exptl_absorpt_coefficient_mu 4.3
_exptl_absorpt_correction_T_max 0.543
_exptl_absorpt_correction_T_min 0.186
_exptl_absorpt_correction_type analytical
_exptl_absorpt_process_details '(Clark & Reid, 1995)'
_exptl_crystal_colour yellow
_exptl_crystal_density_diffrn 1.978
_exptl_crystal_density_method 'not measured'
_exptl_crystal_description block
_exptl_crystal_F_000 1256
_exptl_crystal_size_max 0.52
_exptl_crystal_size_mid 0.32
_exptl_crystal_size_min 0.11
_refine_diff_density_max 0.507
_refine_diff_density_min -0.628
_refine_ls_abs_structure_details 'Flack  (1983), 1739 Friedel Pairs'
_refine_ls_abs_structure_Flack 0.025(12)
_refine_ls_extinction_method none
_refine_ls_goodness_of_fit_ref 1.056
_refine_ls_hydrogen_treatment mixed
_refine_ls_matrix_type full
_refine_ls_number_parameters 280
_refine_ls_number_reflns 4156
_refine_ls_number_restraints 9
_refine_ls_restrained_S_all 1.055
_refine_ls_R_factor_all 0.0494
_refine_ls_R_factor_gt 0.0447
_refine_ls_shift/su_max 0.011
_refine_ls_shift/su_mean 0.001
_refine_ls_structure_factor_coef Fsqd
_refine_ls_weighting_details 'calc w=1/[\s^2^(Fo^2^)+(0.0395P)^2^+5.8841P] where P=(Fo^2^+2Fc^2^)/3'
_refine_ls_weighting_scheme calc
_refine_ls_wR_factor_gt 0.1001
_refine_ls_wR_factor_ref 0.1027
_reflns_number_gt 3782
_reflns_number_total 4156
_reflns_threshold_expression I>2\s(I)
_cod_data_source_file bt2373.cif
_cod_data_source_block I
_cod_original_formula_sum 'C6 H7 Br Cl N Na  O3.5 S'
_cod_database_code 2213705
_cod_database_fobs_code 2213705

loop_
_symmetry_equiv_pos_as_xyz
'x, y, z'
'-x+1/2, -y, z+1/2'
'x+1/2, -y+1/2, -z'
'-x, y+1/2, -z+1/2'

loop_
_atom_site_type_symbol
_atom_site_label
_atom_site_fract_x
_atom_site_fract_y
_atom_site_fract_z
_atom_site_U_iso_or_equiv
_atom_site_adp_type
_atom_site_calc_flag
_atom_site_refinement_flags
_atom_site_occupancy
C C1 0.2141(8) 0.1181(5) 0.13313(16) 0.0231(11) Uani d . 1
C C2 0.2041(11) 0.2388(6) 0.1520(2) 0.0425(15) Uani d . 1
H H2 0.2513 0.3093 0.1367 0.051 Uiso calc R 1
C C3 0.1235(10) 0.2537(8) 0.1939(2) 0.0488(18) Uani d . 1
H H3 0.1168 0.3338 0.2069 0.059 Uiso calc R 1
C C4 0.0532(9) 0.1474(8) 0.2159(2) 0.0429(16) Uani d . 1
C C5 0.0622(10) 0.0286(7) 0.1971(2) 0.0433(16) Uani d . 1
H H5 0.0144 -0.0417 0.2124 0.052 Uiso calc R 1
C C6 0.1412(9) 0.0129(6) 0.15574(18) 0.0340(14) Uani d . 1
H H6 0.1461 -0.0676 0.1429 0.041 Uiso calc R 1
C C7 -0.2985(8) -0.4278(5) 0.13144(16) 0.0223(10) Uani d . 1
C C8 -0.3727(9) -0.3308(6) 0.15638(19) 0.0327(13) Uani d . 1
H H8 -0.3697 -0.2475 0.1459 0.039 Uiso calc R 1
C C9 -0.4532(9) -0.3576(7) 0.1977(2) 0.0391(14) Uani d . 1
H H9 -0.5053 -0.2925 0.2150 0.047 Uiso calc R 1
C C10 -0.4546(9) -0.4807(7) 0.2125(2) 0.0388(15) Uani d . 1
C C11 -0.3822(10) -0.5776(7) 0.1881(2) 0.0415(16) Uani d . 1
H H11 -0.3856 -0.6605 0.1990 0.050 Uiso calc R 1
C C12 -0.3020(10) -0.5526(5) 0.1466(2) 0.0378(13) Uani d . 1
H H12 -0.2519 -0.6184 0.1293 0.045 Uiso calc R 1
N N1 0.4811(6) -0.0033(5) 0.08062(15) 0.0296(10) Uani d . 1
N N2 -0.0030(6) -0.4826(4) 0.07372(14) 0.0254(10) Uani d . 1
O O1 0.1630(6) 0.0484(4) 0.05138(11) 0.0298(9) Uani d . 1
O O2 0.3802(7) 0.2285(4) 0.06782(13) 0.0379(10) Uani d . 1
O O3W 0.8614(6) 0.2759(4) 0.04069(14) 0.0346(10) Uani d D 1
H H31 0.843(10) 0.219(4) 0.0589(14) 0.041 Uiso d D 1
H H32 0.914(9) 0.337(4) 0.0526(16) 0.041 Uiso d D 1
O O4W 0.2557(6) 0.4969(4) -0.00286(12) 0.0322(9) Uani d D 1
H H41 0.164(6) 0.489(5) 0.0146(16) 0.039 Uiso d D 1
H H42 0.312(8) 0.565(3) 0.0007(18) 0.039 Uiso d D 1
O O5 -0.3324(6) -0.4527(4) 0.04617(11) 0.0285(8) Uani d . 1
O O6 -0.1679(7) -0.2632(3) 0.07497(12) 0.0330(9) Uani d . 1
O O7W 0.3480(6) -0.2262(4) 0.03649(13) 0.0341(9) Uani d D 1
H H71 0.344(10) -0.284(4) 0.0549(14) 0.041 Uiso d D 1
H H72 0.394(9) -0.162(3) 0.0481(16) 0.041 Uiso d D 1
Na Na1 0.5364(3) 0.3495(2) 0.01446(7) 0.0302(5) Uani d . 1
Na Na2 0.0188(3) -0.1502(2) 0.01942(8) 0.0319(5) Uani d . 1
S S1 0.3149(2) 0.10180(12) 0.07971(4) 0.0237(3) Uani d . 1
S S2 -0.1963(2) -0.39892(11) 0.07809(4) 0.0222(2) Uani d . 1
Cl Cl1 -0.0412(3) 0.1656(3) 0.26874(6) 0.0739(7) Uani d . 1
Cl Cl2 -0.5467(3) -0.5110(2) 0.26505(5) 0.0600(5) Uani d . 1
Br Br1 0.68840(9) 0.04232(6) 0.119227(19) 0.03784(16) Uani d . 1
Br Br2 0.18659(9) -0.42882(6) 0.11598(2) 0.03978(17) Uani d . 1

loop_
_atom_site_aniso_label
_atom_site_aniso_U_11
_atom_site_aniso_U_22
_atom_site_aniso_U_33
_atom_site_aniso_U_12
_atom_site_aniso_U_13
_atom_site_aniso_U_23
C1 0.023(3) 0.029(3) 0.017(2) 0.001(2) 0.001(2) -0.0003(19)
C2 0.058(4) 0.033(3) 0.037(3) 0.000(3) 0.008(3) -0.003(3)
C3 0.047(4) 0.055(4) 0.044(4) -0.008(3) 0.011(3) -0.017(3)
C4 0.019(3) 0.075(5) 0.035(3) -0.004(3) 0.003(3) -0.012(3)
C5 0.042(4) 0.059(4) 0.029(3) -0.008(3) 0.005(3) 0.008(3)
C6 0.047(4) 0.029(3) 0.026(3) 0.001(3) 0.003(2) 0.004(2)
C7 0.019(2) 0.029(3) 0.019(2) 0.004(2) -0.002(2) 0.0020(18)
C8 0.039(3) 0.030(3) 0.029(3) 0.002(2) 0.008(2) 0.001(2)
C9 0.031(3) 0.049(4) 0.037(3) -0.002(3) 0.015(3) -0.008(3)
C10 0.027(3) 0.055(4) 0.034(3) -0.005(3) 0.006(3) 0.010(3)
C11 0.042(4) 0.041(4) 0.042(4) 0.005(3) 0.005(3) 0.014(3)
C12 0.039(3) 0.033(3) 0.042(3) 0.003(3) 0.010(3) 0.001(2)
N1 0.024(2) 0.035(3) 0.030(2) 0.005(2) -0.006(2) -0.006(2)
N2 0.024(2) 0.027(2) 0.026(2) 0.0013(19) 0.0013(18) -0.0009(18)
O1 0.030(2) 0.041(2) 0.0191(17) 0.0012(19) -0.0054(16) -0.0017(15)
O2 0.054(3) 0.027(2) 0.033(2) -0.0097(19) 0.0062(19) 0.0076(17)
O3W 0.034(2) 0.030(2) 0.040(2) -0.0001(18) 0.0043(19) 0.0009(18)
O4W 0.026(2) 0.039(2) 0.033(2) -0.0042(16) 0.0051(15) -0.0017(18)
O5 0.032(2) 0.033(2) 0.0204(17) -0.0013(19) -0.0038(17) 0.0014(15)
O6 0.050(2) 0.0195(18) 0.030(2) -0.0041(19) 0.003(2) 0.0057(15)
O7W 0.037(2) 0.026(2) 0.039(2) 0.0002(19) 0.0000(19) 0.0008(17)
Na1 0.0320(11) 0.0309(11) 0.0276(11) -0.0076(10) -0.0022(10) 0.0050(9)
Na2 0.0282(11) 0.0319(12) 0.0355(12) -0.0040(9) -0.0018(10) 0.0061(10)
S1 0.0246(6) 0.0272(6) 0.0193(6) -0.0005(6) 0.0002(6) 0.0011(5)
S2 0.0237(6) 0.0235(6) 0.0195(6) -0.0003(6) 0.0000(6) 0.0011(5)
Cl1 0.0539(11) 0.135(2) 0.0328(9) -0.0077(13) 0.0146(9) -0.0199(11)
Cl2 0.0530(10) 0.0954(15) 0.0317(8) 0.0015(11) 0.0123(8) 0.0159(9)
Br1 0.0294(3) 0.0519(4) 0.0323(3) -0.0022(3) -0.0069(3) 0.0015(3)
Br2 0.0297(3) 0.0512(4) 0.0385(3) -0.0043(3) -0.0080(3) 0.0075(3)

loop_
_atom_type_symbol
_atom_type_description
_atom_type_scat_dispersion_real
_atom_type_scat_dispersion_imag
_atom_type_scat_source
C C 0.0033 0.0016 'International Tables Vol C Tables 4.2.6.8 and 6.1.1.4'
H H 0 0 'International Tables Vol C Tables 4.2.6.8 and 6.1.1.4'
N N 0.0061 0.0033 'International Tables Vol C Tables 4.2.6.8 and 6.1.1.4'
O O 0.0106 0.006 'International Tables Vol C Tables 4.2.6.8 and 6.1.1.4'
Na Na 0.0362 0.0249 'International Tables Vol C Tables 4.2.6.8 and 6.1.1.4'
S S 0.1246 0.1234 'International Tables Vol C Tables 4.2.6.8 and 6.1.1.4'
Cl Cl 0.1484 0.1585 'International Tables Vol C Tables 4.2.6.8 and 6.1.1.4'
Br Br -0.2901 2.4595 'International Tables Vol C Tables 4.2.6.8 and 6.1.1.4'

loop_
_geom_angle_atom_site_label_1
_geom_angle_atom_site_label_2
_geom_angle_atom_site_label_3
_geom_angle_site_symmetry_1
_geom_angle_site_symmetry_3
_geom_angle
C6 C1 C2 . . 120.2(5)
C6 C1 S1 . . 120.8(4)
C2 C1 S1 . . 119.0(4)
C3 C2 C1 . . 119.8(6)
C3 C2 H2 . . 120.1
C1 C2 H2 . . 120.1
C4 C3 C2 . . 119.0(7)
C4 C3 H3 . . 120.5
C2 C3 H3 . . 120.5
C5 C4 C3 . . 121.1(6)
C5 C4 Cl1 . . 120.0(6)
C3 C4 Cl1 . . 118.9(6)
C6 C5 C4 . . 120.4(6)
C6 C5 H5 . . 119.8
C4 C5 H5 . . 119.8
C5 C6 C1 . . 119.5(6)
C5 C6 H6 . . 120.2
C1 C6 H6 . . 120.2
C8 C7 C12 . . 121.0(5)
C8 C7 S2 . . 121.2(4)
C12 C7 S2 . . 117.8(4)
C7 C8 C9 . . 119.4(6)
C7 C8 H8 . . 120.3
C9 C8 H8 . . 120.3
C10 C9 C8 . . 119.3(6)
C10 C9 H9 . . 120.4
C8 C9 H9 . . 120.4
C11 C10 C9 . . 122.0(6)
C11 C10 Cl2 . . 119.5(5)
C9 C10 Cl2 . . 118.4(5)
C10 C11 C12 . . 119.5(6)
C10 C11 H11 . . 120.3
C12 C11 H11 . . 120.3
C7 C12 C11 . . 118.8(6)
C7 C12 H12 . . 120.6
C11 C12 H12 . . 120.6
S1 N1 Br1 . . 111.2(3)
S2 N2 Br2 . . 109.6(2)
S1 O1 Na1 . 3_455 124.5(2)
S1 O1 Na2 . . 145.9(2)
Na1 O1 Na2 3_455 . 84.99(14)
S1 O2 Na1 . . 145.0(3)
Na1 O3W Na1 3 . 112.44(17)
Na2 O4W Na1 3 . 84.24(14)
S2 O5 Na1 . 1_445 145.1(2)
S2 O5 Na2 . 3_445 128.6(2)
Na1 O5 Na2 1_445 3_445 84.75(14)
S2 O6 Na2 . . 126.9(2)
Na2 O7W Na2 . 3_545 117.67(17)
O2 Na1 O1 . 3 168.85(17)
O2 Na1 O3W . 3_455 87.76(16)
O1 Na1 O3W 3 3_455 81.10(15)
O2 Na1 O5 . 1_665 110.88(16)
O1 Na1 O5 3 1_665 79.65(14)
O3W Na1 O5 3_455 1_665 154.43(17)
O2 Na1 O3W . . 90.50(17)
O1 Na1 O3W 3 . 95.20(15)
O3W Na1 O3W 3_455 . 119.04(13)
O5 Na1 O3W 1_665 . 79.47(15)
O2 Na1 O4W . . 98.09(16)
O1 Na1 O4W 3 . 79.67(14)
O3W Na1 O4W 3_455 . 79.78(15)
O5 Na1 O4W 1_665 . 80.34(14)
O3W Na1 O4W . . 159.76(16)
O2 Na1 Na2 . 3 136.25(15)
O1 Na1 Na2 3 3 48.47(11)
O3W Na1 Na2 3_455 3 106.53(13)
O5 Na1 Na2 1_665 3 47.90(10)
O3W Na1 Na2 . 3 115.51(13)
O4W Na1 Na2 . 3 47.19(11)
O2 Na1 Na1 . 3_455 59.27(12)
O1 Na1 Na1 3 3_455 110.07(13)
O3W Na1 Na1 3_455 3_455 33.98(11)
O5 Na1 Na1 1_665 3_455 144.99(13)
O3W Na1 Na1 . 3_455 130.49(14)
O4W Na1 Na1 . 3_455 69.12(10)
Na2 Na1 Na1 3 3_455 113.08(8)
O2 Na1 Na1 . 3 104.32(15)
O1 Na1 Na1 3 3 75.93(11)
O3W Na1 Na1 3_455 3 88.71(14)
O5 Na1 Na1 1_665 3 102.68(11)
O3W Na1 Na1 . 3 33.58(10)
O4W Na1 Na1 . 3 154.36(13)
Na2 Na1 Na1 3 3 116.84(8)
Na1 Na1 Na1 3_455 3 112.28(11)
O6 Na2 O7W . . 99.72(16)
O6 Na2 O7W . 3_445 88.60(15)
O7W Na2 O7W . 3_445 114.21(13)
O6 Na2 O4W . 3_455 94.98(16)
O7W Na2 O4W . 3_455 158.08(16)
O7W Na2 O4W 3_445 3_455 82.15(15)
O6 Na2 O5 . 3_545 170.44(17)
O7W Na2 O5 . 3_545 86.71(15)
O7W Na2 O5 3_445 3_545 82.29(15)
O4W Na2 O5 3_455 3_545 80.98(14)
O6 Na2 O1 . . 110.10(15)
O7W Na2 O1 . . 80.45(15)
O7W Na2 O1 3_445 . 154.57(17)
O4W Na2 O1 3_455 . 79.27(14)
O5 Na2 O1 3_545 . 77.79(14)
O6 Na2 Na1 . 3_455 134.52(13)
O7W Na2 Na1 . 3_455 110.29(12)
O7W Na2 Na1 3_445 3_455 108.04(13)
O4W Na2 Na1 3_455 3_455 48.57(11)
O5 Na2 Na1 3_545 3_455 47.35(10)
O1 Na2 Na1 . 3_455 46.54(10)
O6 Na2 Na2 . 3_445 61.57(11)
O7W Na2 Na2 . 3_445 130.01(14)
O4W Na2 Na2 3_455 3_445 71.51(10)
O5 Na2 Na2 3_545 3_445 108.88(13)
O1 Na2 Na2 . 3_445 148.22(12)
Na1 Na2 Na2 3_455 3_445 114.96(8)
O6 Na2 Na2 . 3_545 112.02(14)
O7W Na2 Na2 3_445 3_545 85.34(14)
O4W Na2 Na2 3_455 3_545 149.90(14)
O5 Na2 Na2 3_545 3_545 70.25(11)
O1 Na2 Na2 . 3_545 102.39(11)
Na1 Na2 Na2 3_455 3_545 111.32(8)
Na2 Na2 Na2 3_445 3_545 109.12(11)
O2 S1 O1 . . 115.1(2)
O2 S1 N1 . . 115.6(3)
O1 S1 N1 . . 104.1(2)
O2 S1 C1 . . 104.9(2)
O1 S1 C1 . . 107.9(2)
N1 S1 C1 . . 109.1(2)
O6 S2 O5 . . 115.2(2)
O6 S2 N2 . . 115.8(3)
O5 S2 N2 . . 104.6(2)
O6 S2 C7 . . 106.2(2)
O5 S2 C7 . . 107.0(2)
N2 S2 C7 . . 107.5(2)

loop_
_geom_bond_atom_site_label_1
_geom_bond_atom_site_label_2
_geom_bond_site_symmetry_2
_geom_bond_distance
C1 C6 . 1.389(8)
C1 C2 . 1.392(8)
C1 S1 . 1.764(5)
C2 C3 . 1.387(9)
C2 H2 . 0.9300
C3 C4 . 1.384(10)
C3 H3 . 0.9300
C4 C5 . 1.373(10)
C4 Cl1 . 1.733(6)
C5 C6 . 1.370(8)
C5 H5 . 0.9300
C6 H6 . 0.9300
C7 C8 . 1.363(7)
C7 C12 . 1.387(7)
C7 S2 . 1.783(5)
C8 C9 . 1.392(8)
C8 H8 . 0.9300
C9 C10 . 1.368(9)
C9 H9 . 0.9300
C10 C11 . 1.348(9)
C10 Cl2 . 1.738(6)
C11 C12 . 1.396(9)
C11 H11 . 0.9300
C12 H12 . 0.9300
N1 S1 . 1.574(5)
N1 Br1 . 1.885(4)
N2 S2 . 1.579(4)
N2 Br2 . 1.896(4)
O1 S1 . 1.450(4)
O1 Na1 3_455 2.420(4)
O1 Na2 . 2.495(4)
O2 S1 . 1.446(4)
O2 Na1 . 2.311(4)
O3W Na1 3 2.433(5)
O3W Na1 . 2.458(5)
O3W H31 . 0.82(5)
O3W H32 . 0.82(5)
O4W Na2 3 2.448(5)
O4W Na1 . 2.502(5)
O4W H41 . 0.82(5)
O4W H42 . 0.82(5)
O5 S2 . 1.448(4)
O5 Na1 1_445 2.453(4)
O5 Na2 3_445 2.474(4)
O6 S2 . 1.440(4)
O6 Na2 . 2.414(4)
O7W Na2 . 2.417(5)
O7W Na2 3_545 2.425(5)
O7W H71 . 0.82(5)
O7W H72 . 0.82(5)
Na1 O1 3 2.420(4)
Na1 O3W 3_455 2.433(5)
Na1 O5 1_665 2.453(4)
Na1 Na2 3 3.321(3)
Na1 Na1 3_455 4.065(3)
Na1 Na1 3 4.065(3)
Na2 O7W 3_445 2.425(5)
Na2 O4W 3_455 2.448(5)
Na2 O5 3_545 2.474(4)
Na2 Na1 3_455 3.321(3)
Na2 Na2 3_445 4.143(3)
Na2 Na2 3_545 4.143(3)

loop_
_geom_hbond_atom_site_label_D
_geom_hbond_atom_site_label_H
_geom_hbond_atom_site_label_A
_geom_hbond_site_symmetry_A
_geom_hbond_distance_DH
_geom_hbond_distance_HA
_geom_hbond_distance_DA
_geom_hbond_angle_DHA
_geom_hbond_publ_flag
O3W H31 Br1 . 0.82(4) 2.81(5) 3.610(4) 167(6) yes
O3W H32 N2 1_665 0.82(5) 2.08(4) 2.875(6) 166(5) yes
O4W H41 N2 1_565 0.82(4) 2.14(5) 2.911(6) 158(4) yes
O4W H42 O7W 1_565 0.82(4) 2.46(4) 3.202(6) 152(5) yes
O7W H71 Br2 . 0.82(4) 2.62(5) 3.392(4) 157(6) yes
O7W H72 N1 . 0.82(4) 2.02(4) 2.840(6) 174(5) yes
C2 H2 Br2 1_565 0.9300 2.8500 3.657(6) 146.00 yes

loop_
_geom_torsion_atom_site_label_1
_geom_torsion_atom_site_label_2
_geom_torsion_atom_site_label_3
_geom_torsion_atom_site_label_4
_geom_torsion_site_symmetry_1
_geom_torsion_site_symmetry_4
_geom_torsion
C6 C1 C2 C3 . . 0.9(10)
S1 C1 C2 C3 . . 179.4(5)
C1 C2 C3 C4 . . -0.4(11)
C2 C3 C4 C5 . . 0.0(10)
C2 C3 C4 Cl1 . . 178.3(5)
C3 C4 C5 C6 . . -0.1(10)
Cl1 C4 C5 C6 . . -178.4(5)
C4 C5 C6 C1 . . 0.6(10)
C2 C1 C6 C5 . . -1.0(9)
S1 C1 C6 C5 . . -179.5(5)
C12 C7 C8 C9 . . 0.1(9)
S2 C7 C8 C9 . . 179.3(5)
C7 C8 C9 C10 . . 0.5(9)
C8 C9 C10 C11 . . -0.7(10)
C8 C9 C10 Cl2 . . 177.4(5)
C9 C10 C11 C12 . . 0.3(10)
Cl2 C10 C11 C12 . . -177.8(5)
C8 C7 C12 C11 . . -0.4(10)
S2 C7 C12 C11 . . -179.7(5)
C10 C11 C12 C7 . . 0.3(10)
S1 O2 Na1 O1 . 3 41.3(13)
S1 O2 Na1 O3W . 3_455 39.5(5)
S1 O2 Na1 O5 . 1_665 -158.4(5)
S1 O2 Na1 O3W . . -79.5(5)
S1 O2 Na1 O4W . . 118.9(5)
S1 O2 Na1 Na2 . 3 151.3(4)
S1 O2 Na1 Na1 . 3_455 59.1(5)
S1 O2 Na1 Na1 . 3 -48.6(5)
Na1 O3W Na1 O2 3 . 115.7(2)
Na1 O3W Na1 O1 3 3 -54.67(19)
Na1 O3W Na1 O3W 3 3_455 28.02(19)
Na1 O3W Na1 O5 3 1_665 -133.1(2)
Na1 O3W Na1 O4W 3 . -128.8(4)
Na1 O3W Na1 Na2 3 3 -100.70(17)
Na1 O3W Na1 Na1 3 3_455 67.4(2)
Na2 O4W Na1 O2 3 . 149.64(15)
Na2 O4W Na1 O1 3 3 -41.42(13)
Na2 O4W Na1 O3W 3 3_455 -124.13(15)
Na2 O4W Na1 O5 3 1_665 39.70(13)
Na2 O4W Na1 O3W 3 . 35.4(5)
Na2 O4W Na1 Na1 3 3_455 -157.71(13)
Na2 O4W Na1 Na1 3 3 -59.5(3)
S2 O6 Na2 O7W . . -66.0(3)
S2 O6 Na2 O7W . 3_445 48.3(3)
S2 O6 Na2 O4W . 3_455 130.3(3)
S2 O6 Na2 O1 . . -149.4(3)
S2 O6 Na2 Na1 . 3_455 162.5(2)
S2 O6 Na2 Na2 . 3_445 64.4(3)
S2 O6 Na2 Na2 . 3_545 -36.1(3)
Na2 O7W Na2 O6 3_545 . 116.8(2)
Na2 O7W Na2 O7W 3_545 3_445 23.96(18)
Na2 O7W Na2 O4W 3_545 3_455 -111.8(4)
Na2 O7W Na2 O5 3_545 3_545 -56.06(19)
Na2 O7W Na2 O1 3_545 . -134.2(2)
Na2 O7W Na2 Na1 3_545 3_455 -97.92(19)
Na2 O7W Na2 Na2 3_545 3_445 56.0(2)
S1 O1 Na2 O6 . . 74.8(4)
Na1 O1 Na2 O6 3_455 . -132.98(15)
S1 O1 Na2 O7W . . -22.1(4)
Na1 O1 Na2 O7W 3_455 . 130.08(15)
S1 O1 Na2 O7W . 3_445 -150.0(4)
Na1 O1 Na2 O7W 3_455 3_445 2.2(4)
S1 O1 Na2 O4W . 3_455 166.2(4)
Na1 O1 Na2 O4W 3_455 3_455 -41.57(13)
S1 O1 Na2 O5 . 3_545 -110.8(4)
Na1 O1 Na2 O5 3_455 3_545 41.41(14)
S1 O1 Na2 Na1 . 3_455 -152.2(5)
S1 O1 Na2 Na2 . 3_445 143.0(3)
Na1 O1 Na2 Na2 3_455 3_445 -64.8(3)
S1 O1 Na2 Na2 . 3_545 -44.5(4)
Na1 O1 Na2 Na2 3_455 3_545 107.73(12)
Na1 O2 S1 O1 . . -64.3(6)
Na1 O2 S1 N1 . . 57.1(6)
Na1 O2 S1 C1 . . 177.3(5)
Na1 O1 S1 O2 3_455 . 4.2(4)
Na2 O1 S1 O2 . . 149.9(4)
Na1 O1 S1 N1 3_455 . -123.3(3)
Na2 O1 S1 N1 . . 22.4(5)
Na1 O1 S1 C1 3_455 . 120.9(3)
Na2 O1 S1 C1 . . -93.4(4)
Br1 N1 S1 O2 . . 56.7(3)
Br1 N1 S1 O1 . . -176.1(2)
Br1 N1 S1 C1 . . -61.1(3)
C6 C1 S1 O2 . . -178.1(5)
C2 C1 S1 O2 . . 3.5(6)
C6 C1 S1 O1 . . 58.8(5)
C2 C1 S1 O1 . . -119.7(5)
C6 C1 S1 N1 . . -53.7(5)
C2 C1 S1 N1 . . 127.8(5)
Na2 O6 S2 O5 . . -74.1(4)
Na2 O6 S2 N2 . . 48.4(4)
Na2 O6 S2 C7 . . 167.6(3)
Na1 O5 S2 O6 1_445 . 170.2(4)
Na2 O5 S2 O6 3_445 . 10.4(4)
Na1 O5 S2 N2 1_445 . 41.9(5)
Na2 O5 S2 N2 3_445 . -117.9(3)
Na1 O5 S2 C7 1_445 . -72.0(4)
Na2 O5 S2 C7 3_445 . 128.2(3)
Br2 N2 S2 O6 . . 55.0(3)
Br2 N2 S2 O5 . . -177.0(2)
Br2 N2 S2 C7 . . -63.5(3)
C8 C7 S2 O6 . . 13.9(6)
C12 C7 S2 O6 . . -166.9(5)
C8 C7 S2 O5 . . -109.7(5)
C12 C7 S2 O5 . . 69.6(5)
C8 C7 S2 N2 . . 138.4(5)
C12 C7 S2 N2 . . -42.3(6)
